data_4321049
loop_
_publ_author_name
'Anna C. Hillier'
'Sung-Ying Liu'
'Andrea Sella'
'Mark R. J. Elsegood'

_publ_section_title
;
 Lanthanide Chalcogenolate Complexes: Synthesis and Crystal Structures of
 the Isoleptic Series [Sm(TpMe,Me)2ER] (E = O, S, Se, Te;
 TpMe,Me=tris-3,5-Dimethylpyrazolylborate)
;
_journal_name_full 'Inorganic Chemistry'
_journal_page_first 2635
_journal_page_last 2644
_journal_paper_doi 10.1021/ic9914793
_journal_volume 39
_journal_year 2000
_chemical_formula_sum 'C47 H65 B2 N12 O Sm'
_chemical_formula_weight 986.08
_chemical_name_systematic
;
 ?
;
_space_group_IT_number 14
_symmetry_cell_setting monoclinic
_symmetry_space_group_name_Hall '-P 2ybc'
_symmetry_space_group_name_H-M 'P 1 21/c 1'
_atom_sites_solution_hydrogens geom
_atom_sites_solution_primary direct
_atom_sites_solution_secondary difmap
_audit_creation_method SHELXL-97
_cell_angle_alpha 90.00
_cell_angle_beta 91.616(2)
_cell_angle_gamma 90.00
_cell_formula_units_Z 4
_cell_length_a 10.6845(6)
_cell_length_b 18.5573(11)
_cell_length_c 24.4075(14)
_cell_measurement_reflns_used 17380
_cell_measurement_temperature 160(2)
_cell_measurement_theta_max 28.39
_cell_measurement_theta_min 2.19
_cell_volume 4837.5(5)
_computing_cell_refinement 'local programs'
_computing_data_collection 'Bruker SMART'
_computing_data_reduction 'Bruker SAINT'
_computing_molecular_graphics 'Bruker SHELXTL'
_computing_publication_material 'SHELXTL and local programs'
_computing_structure_refinement 'Bruker SHELXTL'
_computing_structure_solution 'Bruker SHELXTL'
_diffrn_ambient_temperature 160(2)
_diffrn_measured_fraction_theta_full 0.998
_diffrn_measured_fraction_theta_max 0.899
_diffrn_measurement_device_type 'Bruker SMART CCD diffractometer'
_diffrn_measurement_method '\w rotation with narrow frames'
_diffrn_radiation_monochromator graphite
_diffrn_radiation_source 'fine-focus sealed tube'
_diffrn_radiation_type MoK\a
_diffrn_radiation_wavelength 0.71073
_diffrn_reflns_av_R_equivalents 0.0352
_diffrn_reflns_av_sigmaI/netI 0.0340
_diffrn_reflns_limit_h_max 13
_diffrn_reflns_limit_h_min -10
_diffrn_reflns_limit_k_max 24
_diffrn_reflns_limit_k_min -18
_diffrn_reflns_limit_l_max 32
_diffrn_reflns_limit_l_min -32
_diffrn_reflns_number 29171
_diffrn_reflns_theta_full 26.00
_diffrn_reflns_theta_max 28.45
_diffrn_reflns_theta_min 1.67
_diffrn_standards_decay_% 0
_diffrn_standards_number 0
_exptl_absorpt_coefficient_mu 1.262
_exptl_absorpt_correction_T_max 0.752
_exptl_absorpt_correction_T_min 0.646
_exptl_absorpt_correction_type empirical
_exptl_crystal_colour colourless
_exptl_crystal_density_diffrn 1.354
_exptl_crystal_density_method 'not measured'
_exptl_crystal_description block
_exptl_crystal_F_000 2044
_exptl_crystal_size_max 0.38
_exptl_crystal_size_mid 0.26
_exptl_crystal_size_min 0.24
_refine_diff_density_max 0.751
_refine_diff_density_min -0.565
_refine_diff_density_rms 0.078
_refine_ls_extinction_coef 0.00056(5)
_refine_ls_extinction_expression Fc^*^=kFc[1+0.001xFc^2^\l^3^/sin(2\q)]^-1/4^
_refine_ls_extinction_method SHELXL
_refine_ls_goodness_of_fit_ref 1.134
_refine_ls_hydrogen_treatment mixed
_refine_ls_matrix_type full
_refine_ls_number_parameters 648
_refine_ls_number_reflns 10974
_refine_ls_number_restraints 15
_refine_ls_restrained_S_all 1.134
_refine_ls_R_factor_all 0.0468
_refine_ls_R_factor_gt 0.0323
_refine_ls_shift/su_max 0.019
_refine_ls_shift/su_mean 0.001
_refine_ls_structure_factor_coef Fsqd
_refine_ls_weighting_details 'calc w=1/[\s^2^(Fo^2^)+(0.0160P)^2^+5.9882P] where P=(Fo^2^+2Fc^2^)/3'
_refine_ls_weighting_scheme calc
_refine_ls_wR_factor_gt 0.0625
_refine_ls_wR_factor_ref 0.0686
_reflns_number_gt 9103
_reflns_number_total 10974
_reflns_threshold_expression >2sigma(I)
_cod_data_source_file ic9914793_1.cif
_cod_data_source_block 1b
_cod_database_code 4321049

loop_
_symmetry_equiv_pos_as_xyz
'x, y, z'
'-x, y+1/2, -z+1/2'
'-x, -y, -z'
'x, -y-1/2, z-1/2'

loop_
_atom_site_label
_atom_site_type_symbol
_atom_site_fract_x
_atom_site_fract_y
_atom_site_fract_z
_atom_site_U_iso_or_equiv
_atom_site_adp_type
_atom_site_occupancy
_atom_site_symmetry_multiplicity
_atom_site_calc_flag
_atom_site_refinement_flags
_atom_site_disorder_assembly
_atom_site_disorder_group
Sm1 Sm -0.111476(12) 0.557373(7) 0.715107(5) 0.01940(4) Uani 1 1 d . . .
O1 O -0.06693(17) 0.61685(11) 0.78914(8) 0.0297(4) Uani 1 1 d . . .
C1 C 0.0085(2) 0.63679(16) 0.83122(11) 0.0266(6) Uani 1 1 d . . .
C2 C 0.0883(3) 0.58721(16) 0.85731(12) 0.0300(6) Uani 1 1 d . . .
H2 H 0.0869 0.5381 0.8463 0.036 Uiso 1 1 calc R . .
C3 C 0.1698(3) 0.60934(16) 0.89936(12) 0.0326(7) Uani 1 1 d . . .
H3 H 0.2234 0.5747 0.9165 0.039 Uiso 1 1 calc R . .
C4 C 0.1757(3) 0.68075(17) 0.91736(11) 0.0291(6) Uani 1 1 d . . .
C5 C 0.0936(3) 0.72892(16) 0.89199(12) 0.0297(6) Uani 1 1 d . . .
H5 H 0.0933 0.7777 0.9037 0.036 Uiso 1 1 calc R . .
C6 C 0.0114(3) 0.70763(16) 0.84971(12) 0.0321(7) Uani 1 1 d . . .
H6 H -0.0436 0.7421 0.8332 0.039 Uiso 1 1 calc R . .
C7 C 0.2721(3) 0.70285(18) 0.96200(13) 0.0360(7) Uani 1 1 d . . .
C8 C 0.4034(3) 0.6848(2) 0.94204(17) 0.0577(11) Uani 1 1 d . . .
H8A H 0.4660 0.6983 0.9703 0.087 Uiso 1 1 calc R . .
H8B H 0.4188 0.7117 0.9083 0.087 Uiso 1 1 calc R . .
H8C H 0.4091 0.6330 0.9347 0.087 Uiso 1 1 calc R . .
C9 C 0.2686(3) 0.78333(19) 0.97457(14) 0.0458(8) Uani 1 1 d . . .
H9A H 0.1854 0.7964 0.9872 0.069 Uiso 1 1 calc R . .
H9B H 0.2865 0.8106 0.9413 0.069 Uiso 1 1 calc R . .
H9C H 0.3317 0.7947 1.0032 0.069 Uiso 1 1 calc R . .
C10 C 0.2481(4) 0.6612(2) 1.01510(15) 0.0599(11) Uani 1 1 d . . .
H10A H 0.1648 0.6734 1.0282 0.090 Uiso 1 1 calc R . .
H10B H 0.3116 0.6745 1.0431 0.090 Uiso 1 1 calc R . .
H10C H 0.2527 0.6094 1.0080 0.090 Uiso 1 1 calc R . .
N1 N 0.12909(19) 0.55722(12) 0.72213(9) 0.0237(4) Uani 1 1 d . . .
N2 N 0.1937(2) 0.49301(12) 0.72766(9) 0.0246(5) Uani 1 1 d . . .
C11 C 0.2121(3) 0.60974(15) 0.73348(11) 0.0278(6) Uani 1 1 d . . .
C12 C 0.3291(3) 0.57975(17) 0.74599(13) 0.0346(7) Uani 1 1 d . . .
H12 H 0.4039 0.6050 0.7555 0.042 Uiso 1 1 calc R . .
C13 C 0.3147(2) 0.50671(17) 0.74178(12) 0.0301(6) Uani 1 1 d . . .
C14 C 0.1775(3) 0.68733(16) 0.73161(13) 0.0367(7) Uani 1 1 d . . .
H14A H 0.2248 0.7116 0.7032 0.055 Uiso 1 1 calc R . .
H14B H 0.1972 0.7096 0.7672 0.055 Uiso 1 1 calc R . .
H14C H 0.0876 0.6920 0.7232 0.055 Uiso 1 1 calc R . .
C15 C 0.4101(3) 0.4482(2) 0.75094(15) 0.0440(8) Uani 1 1 d . . .
H15A H 0.4918 0.4699 0.7598 0.066 Uiso 1 1 calc R . .
H15B H 0.4158 0.4191 0.7176 0.066 Uiso 1 1 calc R . .
H15C H 0.3849 0.4175 0.7814 0.066 Uiso 1 1 calc R . .
N3 N -0.06831(19) 0.44495(12) 0.76667(9) 0.0231(4) Uani 1 1 d . . .
N4 N 0.0328(2) 0.40128(12) 0.75741(9) 0.0230(5) Uani 1 1 d . . .
C16 C -0.1276(3) 0.41588(15) 0.80903(11) 0.0253(6) Uani 1 1 d . . .
C17 C -0.0658(3) 0.35418(15) 0.82721(11) 0.0281(6) Uani 1 1 d . . .
H17 H -0.0886 0.3237 0.8566 0.034 Uiso 1 1 calc R . .
C18 C 0.0356(3) 0.34617(14) 0.79387(11) 0.0260(6) Uani 1 1 d . . .
C19 C -0.2421(3) 0.45065(17) 0.83082(13) 0.0358(7) Uani 1 1 d . . .
H19A H -0.2180 0.4838 0.8605 0.054 Uiso 1 1 calc R . .
H19B H -0.2980 0.4135 0.8448 0.054 Uiso 1 1 calc R . .
H19C H -0.2855 0.4775 0.8014 0.054 Uiso 1 1 calc R . .
C20 C 0.1348(3) 0.28976(16) 0.79606(13) 0.0360(7) Uani 1 1 d . . .
H20A H 0.1244 0.2596 0.8286 0.054 Uiso 1 1 calc R . .
H20B H 0.2174 0.3128 0.7980 0.054 Uiso 1 1 calc R . .
H20C H 0.1280 0.2597 0.7631 0.054 Uiso 1 1 calc R . .
N5 N -0.0301(2) 0.46549(12) 0.64180(9) 0.0236(5) Uani 1 1 d . . .
N6 N 0.0725(2) 0.42315(12) 0.65572(9) 0.0238(5) Uani 1 1 d . . .
C21 C -0.0505(3) 0.45567(14) 0.58746(11) 0.0265(6) Uani 1 1 d . . .
C22 C 0.0392(3) 0.40887(15) 0.56706(12) 0.0302(6) Uani 1 1 d . . .
H22 H 0.0460 0.3934 0.5302 0.036 Uiso 1 1 calc R . .
C23 C 0.1154(3) 0.38965(15) 0.61071(12) 0.0293(6) Uani 1 1 d . . .
C24 C -0.1557(3) 0.48787(16) 0.55417(12) 0.0325(7) Uani 1 1 d . . .
H24A H -0.2317 0.4591 0.5587 0.049 Uiso 1 1 calc R . .
H24B H -0.1340 0.4884 0.5154 0.049 Uiso 1 1 calc R . .
H24C H -0.1706 0.5373 0.5665 0.049 Uiso 1 1 calc R . .
C25 C 0.2279(3) 0.34141(18) 0.61125(15) 0.0426(8) Uani 1 1 d . . .
H25A H 0.2399 0.3223 0.5743 0.064 Uiso 1 1 calc R . .
H25B H 0.2153 0.3014 0.6367 0.064 Uiso 1 1 calc R . .
H25C H 0.3021 0.3689 0.6231 0.064 Uiso 1 1 calc R . .
B1 B 0.1309(3) 0.42038(17) 0.71413(13) 0.0255(7) Uani 1 1 d . . .
H1 H 0.1970 0.3822 0.7151 0.031 Uiso 1 1 calc R . .
N7 N -0.3070(2) 0.50496(12) 0.66669(9) 0.0252(5) Uani 1 1 d . . .
N8 N -0.3840(2) 0.55061(13) 0.63655(10) 0.0273(5) Uani 1 1 d . . .
C26 C -0.3464(3) 0.43743(15) 0.65572(11) 0.0282(6) Uani 1 1 d . . .
C27 C -0.4476(3) 0.43965(17) 0.61872(13) 0.0354(7) Uani 1 1 d . . .
H27 H -0.4924 0.3996 0.6039 0.042 Uiso 1 1 calc R . .
C28 C -0.4702(3) 0.51125(17) 0.60777(13) 0.0353(7) Uani 1 1 d . . .
C29 C -0.2863(3) 0.37260(15) 0.68169(13) 0.0336(7) Uani 1 1 d . . .
H29A H -0.3150 0.3291 0.6623 0.050 Uiso 1 1 calc R . .
H29B H -0.3095 0.3697 0.7202 0.050 Uiso 1 1 calc R . .
H29C H -0.1951 0.3765 0.6796 0.050 Uiso 1 1 calc R . .
C30 C -0.5715(4) 0.5434(2) 0.57143(18) 0.0613(12) Uani 1 1 d . . .
H30A H -0.6237 0.5047 0.5557 0.092 Uiso 1 1 calc R . .
H30B H -0.5334 0.5707 0.5418 0.092 Uiso 1 1 calc R . .
H30C H -0.6234 0.5756 0.5930 0.092 Uiso 1 1 calc R . .
N9 N -0.1277(2) 0.63153(12) 0.62851(9) 0.0231(5) Uani 1 1 d . . .
N10 N -0.2433(2) 0.65612(12) 0.60972(9) 0.0256(5) Uani 1 1 d . . .
C31 C -0.0435(3) 0.65806(14) 0.59393(11) 0.0260(6) Uani 1 1 d . . .
C32 C -0.1032(3) 0.70142(15) 0.55445(11) 0.0310(6) Uani 1 1 d . . .
H32 H -0.0648 0.7277 0.5260 0.037 Uiso 1 1 calc R . .
C33 C -0.2276(3) 0.69838(15) 0.56494(12) 0.0300(6) Uani 1 1 d . . .
C34 C 0.0911(3) 0.63754(18) 0.59762(13) 0.0356(7) Uani 1 1 d . . .
H34A H 0.1425 0.6810 0.6019 0.053 Uiso 1 1 calc R . .
H34B H 0.1137 0.6122 0.5641 0.053 Uiso 1 1 calc R . .
H34C H 0.1057 0.6059 0.6293 0.053 Uiso 1 1 calc R . .
C35 C -0.3340(3) 0.73443(19) 0.53409(13) 0.0433(8) Uani 1 1 d . . .
H35A H -0.3010 0.7632 0.5041 0.065 Uiso 1 1 calc R . .
H35B H -0.3793 0.7658 0.5590 0.065 Uiso 1 1 calc R . .
H35C H -0.3912 0.6977 0.5190 0.065 Uiso 1 1 calc R . .
N11 N -0.3164(2) 0.63186(13) 0.73867(10) 0.0270(5) Uani 1 1 d . . .
N12 N -0.3764(2) 0.66374(12) 0.69435(10) 0.0268(5) Uani 1 1 d . . .
C36 C -0.3548(2) 0.66772(15) 0.78320(12) 0.0287(6) Uani 1 1 d . . .
C37 C -0.4354(3) 0.72321(16) 0.76732(13) 0.0334(7) Uani 1 1 d . . .
H37 H -0.4744 0.7570 0.7906 0.040 Uiso 1 1 calc R . .
C38 C -0.4474(3) 0.71948(15) 0.71134(13) 0.0308(6) Uani 1 1 d . . .
C39 C -0.3214(3) 0.64535(17) 0.84044(13) 0.0368(7) Uani 1 1 d . . .
H39A H -0.3744 0.6048 0.8509 0.055 Uiso 1 1 calc R . .
H39B H -0.3344 0.6859 0.8654 0.055 Uiso 1 1 calc R . .
H39C H -0.2333 0.6306 0.8426 0.055 Uiso 1 1 calc R . .
C40 C -0.5226(3) 0.76636(18) 0.67255(15) 0.0448(8) Uani 1 1 d . . .
H40A H -0.5714 0.8010 0.6935 0.067 Uiso 1 1 calc R . .
H40B H -0.5795 0.7363 0.6502 0.067 Uiso 1 1 calc R . .
H40C H -0.4660 0.7924 0.6486 0.067 Uiso 1 1 calc R . .
B2 B -0.3678(3) 0.63340(17) 0.63590(14) 0.0277(7) Uani 1 1 d . . .
H2A H -0.4382 0.6543 0.6132 0.033 Uiso 1 1 calc R . .
C41 C 0.2020(5) 0.4205(3) 0.9850(2) 0.0441(15) Uani 0.685(8) 1 d PD A 1
C42 C 0.3259(15) 0.4349(14) 0.9995(5) 0.056(4) Uani 0.685(8) 1 d PD A 1
H42 H 0.3480 0.4429 1.0369 0.067 Uiso 0.685(8) 1 calc PR A 1
C43 C 0.4183(6) 0.4378(3) 0.9609(3) 0.0555(17) Uani 0.685(8) 1 d PD A 1
H43 H 0.5038 0.4417 0.9723 0.067 Uiso 0.685(8) 1 calc PR A 1
C44 C 0.3856(7) 0.4352(5) 0.9051(3) 0.055(2) Uani 0.685(8) 1 d PD A 1
H44 H 0.4472 0.4407 0.8781 0.066 Uiso 0.685(8) 1 calc PR A 1
C45 C 0.2631(6) 0.4245(3) 0.8906(3) 0.0462(15) Uani 0.685(8) 1 d PD A 1
H45 H 0.2394 0.4217 0.8529 0.055 Uiso 0.685(8) 1 calc PR A 1
C46 C 0.1720(8) 0.4175(7) 0.9297(3) 0.039(2) Uani 0.685(8) 1 d PD A 1
H46 H 0.0872 0.4105 0.9181 0.047 Uiso 0.685(8) 1 calc PR A 1
C47 C 0.1055(10) 0.4143(7) 1.0274(4) 0.072(3) Uani 0.685(8) 1 d PD A 1
H47A H 0.0240 0.4039 1.0097 0.108 Uiso 0.685(8) 1 calc PR A 1
H47B H 0.1008 0.4596 1.0478 0.108 Uiso 0.685(8) 1 calc PR A 1
H47C H 0.1282 0.3751 1.0527 0.108 Uiso 0.685(8) 1 calc PR A 1
C41A C 0.3261(13) 0.4326(6) 0.9467(6) 0.062(4) Uani 0.315(8) 1 d PD A 2
C42A C 0.327(2) 0.424(3) 1.0034(10) 0.054(11) Uani 0.315(8) 1 d PD A 2
H42A H 0.4045 0.4193 1.0233 0.064 Uiso 0.315(8) 1 calc PR A 2
C43A C 0.2132(17) 0.4221(8) 1.0311(6) 0.085(7) Uani 0.315(8) 1 d PD A 2
H43A H 0.2123 0.4287 1.0697 0.102 Uiso 0.315(8) 1 calc PR A 2
C44A C 0.1023(19) 0.4104(13) 1.0015(6) 0.067(6) Uani 0.315(8) 1 d PD A 2
H44A H 0.0258 0.4027 1.0195 0.081 Uiso 0.315(8) 1 calc PR A 2
C45A C 0.1063(17) 0.4103(10) 0.9454(6) 0.072(5) Uani 0.315(8) 1 d PD A 2
H45A H 0.0308 0.4036 0.9246 0.086 Uiso 0.315(8) 1 calc PR A 2
C46A C 0.2163(14) 0.4196(17) 0.9184(8) 0.051(6) Uani 0.315(8) 1 d PD A 2
H46A H 0.2158 0.4170 0.8796 0.061 Uiso 0.315(8) 1 calc PR A 2
C47A C 0.4463(19) 0.4464(14) 0.9186(9) 0.100(8) Uani 0.315(8) 1 d PD A 2
H47D H 0.5134 0.4545 0.9461 0.150 Uiso 0.315(8) 1 calc PR A 2
H47E H 0.4373 0.4892 0.8953 0.150 Uiso 0.315(8) 1 calc PR A 2
H47F H 0.4670 0.4047 0.8960 0.150 Uiso 0.315(8) 1 calc PR A 2

loop_
_atom_site_aniso_label
_atom_site_aniso_U_11
_atom_site_aniso_U_22
_atom_site_aniso_U_33
_atom_site_aniso_U_23
_atom_site_aniso_U_13
_atom_site_aniso_U_12
Sm1 0.01806(7) 0.01804(7) 0.02203(7) 0.00006(6) -0.00075(4) 0.00045(6)
O1 0.0258(10) 0.0334(11) 0.0297(11) -0.0079(9) -0.0043(8) 0.0022(8)
C1 0.0228(14) 0.0316(15) 0.0254(14) -0.0049(12) -0.0003(11) -0.0006(11)
C2 0.0313(15) 0.0263(14) 0.0322(16) -0.0045(12) -0.0040(12) 0.0023(12)
C3 0.0331(16) 0.0312(16) 0.0332(16) -0.0013(13) -0.0060(13) 0.0054(12)
C4 0.0260(14) 0.0368(16) 0.0244(14) -0.0064(12) -0.0024(11) -0.0001(12)
C5 0.0314(15) 0.0283(15) 0.0295(15) -0.0076(12) -0.0008(12) 0.0012(12)
C6 0.0324(15) 0.0303(16) 0.0334(16) -0.0053(13) -0.0038(12) 0.0082(12)
C7 0.0327(16) 0.0420(18) 0.0328(17) -0.0104(14) -0.0069(13) -0.0022(14)
C8 0.0284(18) 0.074(3) 0.070(3) -0.025(2) -0.0131(17) 0.0016(17)
C9 0.048(2) 0.047(2) 0.0424(19) -0.0155(16) -0.0088(16) -0.0052(16)
C10 0.076(3) 0.065(3) 0.038(2) 0.0024(18) -0.0228(19) -0.015(2)
N1 0.0208(10) 0.0220(11) 0.0282(11) 0.0022(10) 0.0006(9) -0.0009(9)
N2 0.0179(11) 0.0284(12) 0.0276(12) 0.0037(10) 0.0018(9) 0.0005(9)
C11 0.0271(14) 0.0286(15) 0.0276(15) 0.0015(12) 0.0024(12) -0.0064(12)
C12 0.0222(14) 0.0439(18) 0.0375(17) 0.0030(14) -0.0014(12) -0.0096(12)
C13 0.0185(13) 0.0416(17) 0.0302(15) 0.0049(13) 0.0017(11) -0.0017(12)
C14 0.0408(18) 0.0278(16) 0.0419(18) -0.0028(13) 0.0066(14) -0.0091(13)
C15 0.0224(14) 0.057(2) 0.053(2) 0.0068(18) -0.0015(13) 0.0054(15)
N3 0.0193(10) 0.0224(11) 0.0276(11) 0.0009(10) 0.0026(8) 0.0000(9)
N4 0.0211(11) 0.0209(11) 0.0270(12) 0.0017(9) 0.0021(9) 0.0026(9)
C16 0.0260(14) 0.0262(14) 0.0239(14) -0.0015(11) 0.0025(11) -0.0034(11)
C17 0.0337(15) 0.0262(14) 0.0244(14) 0.0069(11) 0.0016(12) -0.0031(12)
C18 0.0301(15) 0.0201(13) 0.0278(14) 0.0037(11) -0.0032(11) -0.0011(11)
C19 0.0336(16) 0.0352(17) 0.0393(17) 0.0028(14) 0.0122(13) 0.0040(13)
C20 0.0377(17) 0.0268(15) 0.0434(18) 0.0105(13) 0.0007(14) 0.0056(13)
N5 0.0243(11) 0.0212(11) 0.0254(12) 0.0012(9) 0.0016(9) 0.0008(9)
N6 0.0220(11) 0.0202(11) 0.0295(12) -0.0003(9) 0.0065(9) -0.0001(8)
C21 0.0335(15) 0.0236(15) 0.0228(13) 0.0004(11) 0.0049(11) -0.0051(11)
C22 0.0354(16) 0.0271(15) 0.0285(15) -0.0050(12) 0.0075(12) -0.0028(12)
C23 0.0289(15) 0.0241(14) 0.0355(16) -0.0062(12) 0.0111(12) -0.0046(11)
C24 0.0435(18) 0.0298(16) 0.0240(14) -0.0008(12) -0.0010(13) -0.0012(13)
C25 0.0337(17) 0.044(2) 0.051(2) -0.0119(16) 0.0128(15) 0.0058(14)
B1 0.0214(15) 0.0226(15) 0.0327(17) 0.0017(12) 0.0045(13) 0.0043(12)
N7 0.0238(11) 0.0224(12) 0.0292(12) -0.0024(10) -0.0006(9) -0.0012(9)
N8 0.0222(11) 0.0256(12) 0.0335(13) -0.0024(10) -0.0063(9) 0.0006(9)
C26 0.0261(13) 0.0258(14) 0.0327(15) -0.0015(12) 0.0026(11) -0.0079(12)
C27 0.0299(15) 0.0325(16) 0.0435(17) -0.0070(14) -0.0033(13) -0.0114(13)
C28 0.0267(15) 0.0338(17) 0.0448(19) -0.0051(14) -0.0081(13) -0.0037(12)
C29 0.0373(17) 0.0237(15) 0.0396(17) -0.0011(13) -0.0023(13) -0.0067(12)
C30 0.047(2) 0.049(2) 0.085(3) -0.008(2) -0.040(2) -0.0023(17)
N9 0.0230(11) 0.0216(11) 0.0247(12) -0.0005(9) -0.0023(9) 0.0000(9)
N10 0.0296(12) 0.0206(12) 0.0262(12) 0.0005(9) -0.0052(10) 0.0032(9)
C31 0.0326(15) 0.0223(14) 0.0232(14) -0.0007(11) 0.0010(11) -0.0027(11)
C32 0.0441(17) 0.0257(15) 0.0233(14) 0.0022(11) 0.0038(13) 0.0013(13)
C33 0.0415(17) 0.0237(14) 0.0245(14) -0.0013(11) -0.0050(12) 0.0055(12)
C34 0.0321(16) 0.0418(18) 0.0331(16) 0.0059(14) 0.0050(13) -0.0034(13)
C35 0.053(2) 0.0414(19) 0.0350(18) 0.0075(15) -0.0053(15) 0.0173(16)
N11 0.0204(11) 0.0262(12) 0.0344(13) -0.0042(10) -0.0001(10) -0.0009(9)
N12 0.0197(11) 0.0241(12) 0.0367(13) -0.0023(10) -0.0002(10) 0.0012(9)
C36 0.0225(14) 0.0249(14) 0.0389(16) -0.0043(12) 0.0059(12) -0.0037(11)
C37 0.0269(15) 0.0246(15) 0.0494(19) -0.0053(13) 0.0128(13) -0.0023(12)
C38 0.0219(14) 0.0223(14) 0.0486(19) 0.0011(13) 0.0081(12) 0.0005(11)
C39 0.0356(17) 0.0380(18) 0.0373(17) -0.0084(14) 0.0090(14) 0.0009(13)
C40 0.0395(18) 0.0368(18) 0.059(2) 0.0049(16) 0.0111(16) 0.0131(14)
B2 0.0252(16) 0.0225(16) 0.0349(18) -0.0017(13) -0.0082(13) 0.0040(12)
C41 0.054(4) 0.035(3) 0.043(3) 0.005(2) 0.002(3) -0.005(2)
C42 0.074(10) 0.041(6) 0.052(7) -0.006(5) -0.019(6) -0.009(6)
C43 0.041(3) 0.050(3) 0.075(5) -0.007(3) -0.012(3) -0.006(3)
C44 0.058(4) 0.044(4) 0.062(5) -0.012(3) 0.007(4) 0.005(3)
C45 0.059(4) 0.040(3) 0.039(3) -0.010(3) -0.004(3) -0.001(3)
C46 0.031(4) 0.041(4) 0.045(5) 0.000(4) -0.007(4) 0.002(5)
C47 0.072(6) 0.084(6) 0.061(6) 0.005(6) 0.016(6) -0.012(5)
C41A 0.072(11) 0.027(6) 0.086(12) -0.023(7) -0.007(9) -0.002(6)
C42A 0.031(13) 0.06(2) 0.070(18) 0.010(11) -0.034(11) 0.016(11)
C43A 0.16(2) 0.039(8) 0.057(10) 0.010(7) -0.025(12) -0.006(10)
C44A 0.085(13) 0.062(10) 0.056(12) -0.008(11) 0.007(12) -0.028(8)
C45A 0.081(14) 0.069(10) 0.063(12) -0.010(8) -0.017(10) -0.010(11)
C46A 0.065(17) 0.048(9) 0.039(10) -0.008(9) 0.000(11) -0.001(15)
C47A 0.15(3) 0.061(13) 0.089(17) -0.016(12) -0.011(17) 0.014(16)

loop_
_atom_type_symbol
_atom_type_description
_atom_type_scat_dispersion_real
_atom_type_scat_dispersion_imag
_atom_type_scat_source
C C 0.0033 0.0016 'International Tables Vol C Tables 4.2.6.8 and 6.1.1.4'
H H 0.0000 0.0000 'International Tables Vol C Tables 4.2.6.8 and 6.1.1.4'
B B 0.0013 0.0007 'International Tables Vol C Tables 4.2.6.8 and 6.1.1.4'
N N 0.0061 0.0033 'International Tables Vol C Tables 4.2.6.8 and 6.1.1.4'
O O 0.0106 0.0060 'International Tables Vol C Tables 4.2.6.8 and 6.1.1.4'
Sm Sm -0.1638 3.4418 'International Tables Vol C Tables 4.2.6.8 and 6.1.1.4'

loop_
_geom_angle_atom_site_label_1
_geom_angle_atom_site_label_2
_geom_angle_atom_site_label_3
_geom_angle
_geom_angle_site_symmetry_1
_geom_angle_site_symmetry_3
_geom_angle_publ_flag
O1 Sm1 N3 88.39(7) . . ?
O1 Sm1 N9 115.50(7) . . ?
N3 Sm1 N9 153.32(7) . . ?
O1 Sm1 N7 137.52(7) . . ?
N3 Sm1 N7 93.00(7) . . ?
N9 Sm1 N7 77.58(7) . . ?
O1 Sm1 N1 75.43(7) . . ?
N3 Sm1 N1 78.08(7) . . ?
N9 Sm1 N1 95.83(7) . . ?
N7 Sm1 N1 146.18(7) . . ?
O1 Sm1 N5 146.04(7) . . ?
N3 Sm1 N5 74.90(7) . . ?
N9 Sm1 N5 78.50(7) . . ?
N7 Sm1 N5 73.85(7) . . ?
N1 Sm1 N5 72.33(7) . . ?
O1 Sm1 N11 73.58(7) . . ?
N3 Sm1 N11 118.04(7) . . ?
N9 Sm1 N11 81.97(7) . . ?
N7 Sm1 N11 68.43(7) . . ?
N1 Sm1 N11 144.27(7) . . ?
N5 Sm1 N11 140.38(7) . . ?
C1 O1 Sm1 153.72(18) . . ?
O1 C1 C6 121.2(3) . . ?
O1 C1 C2 120.9(3) . . ?
C6 C1 C2 117.9(3) . . ?
C3 C2 C1 120.3(3) . . ?
C2 C3 C4 122.3(3) . . ?
C5 C4 C3 116.7(3) . . ?
C5 C4 C7 123.3(3) . . ?
C3 C4 C7 120.0(3) . . ?
C4 C5 C6 121.7(3) . . ?
C1 C6 C5 121.1(3) . . ?
C9 C7 C4 112.6(3) . . ?
C9 C7 C8 107.7(3) . . ?
C4 C7 C8 108.5(3) . . ?
C9 C7 C10 108.5(3) . . ?
C4 C7 C10 109.9(3) . . ?
C8 C7 C10 109.5(3) . . ?
C11 N1 N2 106.3(2) . . ?
C11 N1 Sm1 131.84(19) . . ?
N2 N1 Sm1 120.20(15) . . ?
C13 N2 N1 109.5(2) . . ?
C13 N2 B1 128.9(2) . . ?
N1 N2 B1 121.4(2) . . ?
N1 C11 C12 109.8(3) . . ?
N1 C11 C14 122.3(3) . . ?
C12 C11 C14 127.9(3) . . ?
C13 C12 C11 106.3(3) . . ?
N2 C13 C12 108.1(3) . . ?
N2 C13 C15 122.8(3) . . ?
C12 C13 C15 129.1(3) . . ?
C16 N3 N4 106.3(2) . . ?
C16 N3 Sm1 130.28(18) . . ?
N4 N3 Sm1 123.37(15) . . ?
C18 N4 N3 109.9(2) . . ?
C18 N4 B1 128.1(2) . . ?
N3 N4 B1 121.8(2) . . ?
N3 C16 C17 110.4(2) . . ?
N3 C16 C19 120.7(3) . . ?
C17 C16 C19 129.0(3) . . ?
C18 C17 C16 105.9(2) . . ?
N4 C18 C17 107.6(2) . . ?
N4 C18 C20 123.8(3) . . ?
C17 C18 C20 128.6(3) . . ?
C21 N5 N6 105.6(2) . . ?
C21 N5 Sm1 134.95(18) . . ?
N6 N5 Sm1 118.34(16) . . ?
C23 N6 N5 110.2(2) . . ?
C23 N6 B1 126.7(2) . . ?
N5 N6 B1 122.9(2) . . ?
N5 C21 C22 109.9(3) . . ?
N5 C21 C24 125.4(2) . . ?
C22 C21 C24 124.7(3) . . ?
C23 C22 C21 106.5(3) . . ?
N6 C23 C22 107.7(3) . . ?
N6 C23 C25 123.9(3) . . ?
C22 C23 C25 128.4(3) . . ?
N2 B1 N6 109.4(2) . . ?
N2 B1 N4 110.7(2) . . ?
N6 B1 N4 112.0(2) . . ?
C26 N7 N8 106.7(2) . . ?
C26 N7 Sm1 133.70(18) . . ?
N8 N7 Sm1 118.63(16) . . ?
C28 N8 N7 109.4(2) . . ?
C28 N8 B2 127.2(2) . . ?
N7 N8 B2 123.4(2) . . ?
N7 C26 C27 109.5(3) . . ?
N7 C26 C29 122.5(2) . . ?
C27 C26 C29 128.0(3) . . ?
C28 C27 C26 106.5(3) . . ?
N8 C28 C27 107.9(3) . . ?
N8 C28 C30 124.0(3) . . ?
C27 C28 C30 128.1(3) . . ?
C31 N9 N10 106.2(2) . . ?
C31 N9 Sm1 133.92(18) . . ?
N10 N9 Sm1 119.84(16) . . ?
C33 N10 N9 109.1(2) . . ?
C33 N10 B2 128.0(2) . . ?
N9 N10 B2 122.8(2) . . ?
N9 C31 C32 110.1(3) . . ?
N9 C31 C34 122.1(2) . . ?
C32 C31 C34 127.7(3) . . ?
C33 C32 C31 106.0(3) . . ?
N10 C33 C32 108.6(2) . . ?
N10 C33 C35 123.4(3) . . ?
C32 C33 C35 128.0(3) . . ?
C36 N11 N12 106.0(2) . . ?
C36 N11 Sm1 134.46(18) . . ?
N12 N11 Sm1 114.87(16) . . ?
C38 N12 N11 109.9(2) . . ?
C38 N12 B2 127.7(2) . . ?
N11 N12 B2 122.2(2) . . ?
N11 C36 C37 109.9(3) . . ?
N11 C36 C39 123.2(3) . . ?
C37 C36 C39 126.7(3) . . ?
C38 C37 C36 106.3(3) . . ?
N12 C38 C37 107.8(3) . . ?
N12 C38 C40 122.9(3) . . ?
C37 C38 C40 129.2(3) . . ?
N12 B2 N8 110.1(2) . . ?
N12 B2 N10 110.9(2) . . ?
N8 B2 N10 111.9(2) . . ?
C42 C41 C46 116.9(8) . . ?
C42 C41 C47 120.9(9) . . ?
C46 C41 C47 122.1(7) . . ?
C41 C42 C43 121.9(9) . . ?
C42 C43 C44 119.9(7) . . ?
C45 C44 C43 118.1(7) . . ?
C44 C45 C46 121.5(7) . . ?
C41 C46 C45 121.3(7) . . ?
C46A C41A C42A 117.7(17) . . ?
C46A C41A C47A 122.4(15) . . ?
C42A C41A C47A 119.4(17) . . ?
C41A C42A C43A 119.7(15) . . ?
C44A C43A C42A 119.3(14) . . ?
C45A C44A C43A 118.1(16) . . ?
C46A C45A C44A 122.0(17) . . ?
C41A C46A C45A 120.9(17) . . ?

loop_
_geom_bond_atom_site_label_1
_geom_bond_atom_site_label_2
_geom_bond_distance
_geom_bond_site_symmetry_2
_geom_bond_publ_flag
Sm1 O1 2.1590(19) . ?
Sm1 N3 2.473(2) . ?
Sm1 N9 2.524(2) . ?
Sm1 N7 2.563(2) . ?
Sm1 N1 2.571(2) . ?
Sm1 N5 2.637(2) . ?
Sm1 N11 2.666(2) . ?
O1 C1 1.339(3) . ?
C1 C6 1.390(4) . ?
C1 C2 1.396(4) . ?
C2 C3 1.389(4) . ?
C3 C4 1.397(4) . ?
C4 C5 1.386(4) . ?
C4 C7 1.534(4) . ?
C5 C6 1.393(4) . ?
C7 C9 1.525(5) . ?
C7 C8 1.535(5) . ?
C7 C10 1.536(5) . ?
N1 C11 1.342(3) . ?
N1 N2 1.382(3) . ?
N2 C13 1.353(3) . ?
N2 B1 1.537(4) . ?
C11 C12 1.393(4) . ?
C11 C14 1.487(4) . ?
C12 C13 1.368(4) . ?
C13 C15 1.501(4) . ?
N3 C16 1.341(3) . ?
N3 N4 1.374(3) . ?
N4 C18 1.355(3) . ?
N4 B1 1.550(4) . ?
C16 C17 1.388(4) . ?
C16 C19 1.495(4) . ?
C17 C18 1.382(4) . ?
C18 C20 1.490(4) . ?
N5 C21 1.350(3) . ?
N5 N6 1.383(3) . ?
N6 C23 1.353(3) . ?
N6 B1 1.541(4) . ?
C21 C22 1.396(4) . ?
C21 C24 1.493(4) . ?
C22 C23 1.370(4) . ?
C23 C25 1.499(4) . ?
N7 C26 1.346(3) . ?
N7 N8 1.379(3) . ?
N8 C28 1.356(4) . ?
N8 B2 1.546(4) . ?
C26 C27 1.390(4) . ?
C26 C29 1.496(4) . ?
C27 C28 1.375(4) . ?
C28 C30 1.503(4) . ?
N9 C31 1.345(3) . ?
N9 N10 1.382(3) . ?
N10 C33 1.359(4) . ?
N10 B2 1.550(4) . ?
C31 C32 1.396(4) . ?
C31 C34 1.488(4) . ?
C32 C33 1.362(4) . ?
C33 C35 1.504(4) . ?
N11 C36 1.348(4) . ?
N11 N12 1.375(3) . ?
N12 C38 1.355(3) . ?
N12 B2 1.539(4) . ?
C36 C37 1.391(4) . ?
C36 C39 1.491(4) . ?
C37 C38 1.370(4) . ?
C38 C40 1.502(4) . ?
C41 C42 1.386(16) . ?
C41 C46 1.379(9) . ?
C41 C47 1.486(10) . ?
C42 C43 1.38(2) . ?
C43 C44 1.397(10) . ?
C44 C45 1.361(9) . ?
C45 C46 1.389(9) . ?
C41A C46A 1.366(15) . ?
C41A C42A 1.39(2) . ?
C41A C47A 1.494(18) . ?
C42A C43A 1.41(3) . ?
C43A C44A 1.389(18) . ?
C44A C45A 1.369(16) . ?
C45A C46A 1.374(16) . ?
